data_8107664
loop_
_publ_author_name
'Qi, Ji'
'Wang, Shu-Ying'
'Chu, Jin-Feng'

_publ_section_title
;
 The crystal structure of poly[bis(\m 2-1,4-bi(1-imidazolyl)benzene-\k 2
 N:N&#x2032;)bis(\m 2-4,4&#x2032;-methylenebis(3-hydroxy-2-naphthoate)-\k
 2 O:O&#x2032;)cobalt(II)], C35H24CoN4O6
;
_journal_issue 6
_journal_name_full 'Zeitschrift f\"ur Kristallographie - New Crystal Structures'
_journal_page_first 1075
_journal_page_last 1077
_journal_paper_doi 10.1515/ncrs-2023-0318
_journal_volume 238
_journal_year 2023
_chemical_formula_moiety 'C35 H24 Co N4 O6'
_chemical_formula_sum 'C35 H24 Co N4 O6'
_chemical_formula_weight 655.51
_space_group_crystal_system monoclinic
_space_group_IT_number 14
_space_group_name_Hall '-P 2ybc'
_space_group_name_H-M_alt 'P 1 21/c 1'
_atom_sites_solution_hydrogens mixed
_atom_sites_solution_primary dual
_cell_angle_alpha 90
_cell_angle_beta 97.05(3)
_cell_angle_gamma 90
_cell_formula_units_Z 4
_cell_length_a 11.444(2)
_cell_length_b 11.648(2)
_cell_length_c 21.478(4)
_cell_measurement_reflns_used 8108
_cell_measurement_temperature 153(2)
_cell_measurement_theta_max 27.4855
_cell_measurement_theta_min 1.7483
_cell_volume 2841.4(9)
_computing_molecular_graphics 'Olex2 (Dolomanov et al., 2009)'
_computing_publication_material 'Olex2 (Dolomanov et al., 2009)'
_computing_structure_refinement 'ShelXL (Sheldrick, 2015)'
_computing_structure_solution 'ShelXT (Sheldrick, 2015)'
_diffrn_ambient_temperature 153.15
_diffrn_measured_fraction_theta_full 0.993
_diffrn_measured_fraction_theta_max 0.993
_diffrn_measurement_device_type 'multiwire proportional'
_diffrn_measurement_method 'phi and omega scans'
_diffrn_radiation_monochromator graphite
_diffrn_radiation_type MoK\a
_diffrn_radiation_wavelength 0.71073
_diffrn_reflns_av_R_equivalents 0.0713
_diffrn_reflns_av_unetI/netI 0.0764
_diffrn_reflns_Laue_measured_fraction_full 0.993
_diffrn_reflns_Laue_measured_fraction_max 0.993
_diffrn_reflns_limit_h_max 13
_diffrn_reflns_limit_h_min -13
_diffrn_reflns_limit_k_max 13
_diffrn_reflns_limit_k_min -13
_diffrn_reflns_limit_l_max 25
_diffrn_reflns_limit_l_min -25
_diffrn_reflns_number 15908
_diffrn_reflns_point_group_measured_fraction_full 0.993
_diffrn_reflns_point_group_measured_fraction_max 0.993
_diffrn_reflns_theta_full 25.000
_diffrn_reflns_theta_max 25.000
_diffrn_reflns_theta_min 2.758
_exptl_absorpt_coefficient_mu 0.662
_exptl_absorpt_correction_T_max 1.0000
_exptl_absorpt_correction_T_min 0.8401
_exptl_absorpt_correction_type multi-scan
_exptl_absorpt_process_details 'CrystalClear (Rigaku Inc., 2008)'
_exptl_crystal_colour purple
_exptl_crystal_density_diffrn 1.532
_exptl_crystal_description block
_exptl_crystal_F_000 1348
_exptl_crystal_size_max 0.1
_exptl_crystal_size_mid 0.08
_exptl_crystal_size_min 0.06
_refine_diff_density_max 0.523
_refine_diff_density_min -0.433
_refine_diff_density_rms 0.082
_refine_ls_extinction_coef .
_refine_ls_extinction_method none
_refine_ls_goodness_of_fit_ref 1.243
_refine_ls_hydrogen_treatment constr
_refine_ls_matrix_type full
_refine_ls_number_parameters 415
_refine_ls_number_reflns 4985
_refine_ls_number_restraints 0
_refine_ls_restrained_S_all 1.243
_refine_ls_R_factor_all 0.1035
_refine_ls_R_factor_gt 0.0849
_refine_ls_shift/su_max 0.001
_refine_ls_shift/su_mean 0.000
_refine_ls_structure_factor_coef Fsqd
_refine_ls_weighting_details 'w=1/[\s^2^(Fo^2^)+(0.0189P)^2^+5.7834P] where P=(Fo^2^+2Fc^2^)/3'
_refine_ls_weighting_scheme calc
_refine_ls_wR_factor_gt 0.1318
_refine_ls_wR_factor_ref 0.1393
_reflns_Friedel_coverage 0.000
_reflns_Friedel_fraction_full .
_reflns_Friedel_fraction_max .
_reflns_number_gt 4250
_reflns_number_total 4985
_reflns_threshold_expression 'I > 2\s(I)'
_cod_data_source_file suppl_j_ncrs-2023-0318_suppl_001.cif
_cod_data_source_block chu
_cod_original_cell_volume 2841.5(10)
_cod_database_code 8107664
_shelx_space_group_comment
;
The symmetry employed for this shelxl refinement is uniquely defined
by the following loop, which should always be used as a source of
symmetry information in preference to the above space-group names.
They are only intended as comments.
;
_shelx_estimated_absorpt_t_max 0.961
_shelx_estimated_absorpt_t_min 0.937
_olex2_refinement_description
;
1. Fixed Uiso
 At 1.2 times of:
  All C(H) groups, All C(H,H) groups, All O(H) groups
2.a Riding coordinates:
 O3(H3), O4(H4)
2.b Secondary CH2 refined with riding coordinates:
 C12(H12A,H12B)
2.c Aromatic/amide H refined with riding coordinates:
 C3(H3A), C8(H8), C9(H9), C10(H10), C11(H11), C16(H16), C19(H19), C20(H20),
 C21(H21), C22(H22), C24(H24), C25(H25), C26(H26), C28(H28), C29(H29), C31(H31),
  C32(H32), C33(H33), C34(H34), C35(H35)
;
_olex2_submission_special_instructions 'No special instructions were received'
_publcif_funding_html
;
;

loop_
_space_group_symop_operation_xyz
'x, y, z'
'-x, y+1/2, -z+1/2'
'-x, -y, -z'
'x, -y-1/2, z-1/2'

loop_
_atom_site_label
_atom_site_type_symbol
_atom_site_fract_x
_atom_site_fract_y
_atom_site_fract_z
_atom_site_U_iso_or_equiv
_atom_site_adp_type
_atom_site_occupancy
_atom_site_site_symmetry_order
_atom_site_calc_flag
_atom_site_refinement_flags_posn
_atom_site_refinement_flags_adp
_atom_site_refinement_flags_occupancy
_atom_site_disorder_assembly
_atom_site_disorder_group
Co1 Co 0.94307(6) 0.56909(6) 0.28832(3) 0.0270(2) Uani 1 1 d . . . . .
O1 O 0.8557(3) 0.7148(3) 0.29273(17) 0.0357(9) Uani 1 1 d . . . . .
O2 O 0.8421(3) 0.6766(3) 0.39323(16) 0.0317(8) Uani 1 1 d . . . . .
O3 O 0.6759(3) 0.7662(3) 0.44504(15) 0.0301(8) Uani 1 1 d . . . . .
H3 H 0.735006 0.728312 0.437537 0.036 Uiso 1 1 d R . . . .
O4 O 0.3016(3) 0.8293(3) 0.34607(16) 0.0323(8) Uani 1 1 d . . . . .
H4 H 0.253893 0.785494 0.324848 0.039 Uiso 1 1 d R . . . .
O5 O 0.1261(3) 0.7060(3) 0.30042(16) 0.0360(9) Uani 1 1 d . . . . .
O6 O 0.0908(3) 0.5399(3) 0.34381(17) 0.0357(9) Uani 1 1 d . . . . .
N1 N 0.8587(3) 0.4310(3) 0.32023(18) 0.0276(9) Uani 1 1 d . . . . .
N2 N 0.8301(3) 0.2894(3) 0.38500(18) 0.0243(9) Uani 1 1 d . . . . .
N3 N 0.8946(3) -0.0081(3) 0.59390(18) 0.0266(9) Uani 1 1 d . . . . .
N4 N 0.9256(3) -0.0635(4) 0.69297(18) 0.0292(10) Uani 1 1 d . . . . .
C1 C 0.8126(4) 0.7332(4) 0.3437(2) 0.0292(12) Uani 1 1 d . . . . .
C2 C 0.7215(4) 0.8255(4) 0.3436(2) 0.0246(11) Uani 1 1 d . . . . .
C3 C 0.7011(4) 0.9008(4) 0.2942(2) 0.0276(12) Uani 1 1 d . . . . .
H3A H 0.749782 0.898284 0.261496 0.033 Uiso 1 1 calc R . . . .
C4 C 0.6082(4) 0.9824(4) 0.2914(2) 0.0244(11) Uani 1 1 d . . . . .
C5 C 0.5290(4) 0.9790(4) 0.3379(2) 0.0227(11) Uani 1 1 d . . . . .
C6 C 0.5504(4) 0.9001(4) 0.3891(2) 0.0223(11) Uani 1 1 d . . . . .
C7 C 0.6485(4) 0.8310(4) 0.3921(2) 0.0241(11) Uani 1 1 d . . . . .
C8 C 0.4341(4) 1.0587(4) 0.3309(2) 0.0284(11) Uani 1 1 d . . . . .
H8 H 0.377922 1.057282 0.359924 0.034 Uiso 1 1 calc R . . . .
C9 C 0.4220(4) 1.1373(4) 0.2833(2) 0.0312(12) Uani 1 1 d . . . . .
H9 H 0.357363 1.188980 0.279888 0.037 Uiso 1 1 calc R . . . .
C10 C 0.5034(5) 1.1431(4) 0.2393(2) 0.0341(13) Uani 1 1 d . . . . .
H10 H 0.495722 1.200221 0.207521 0.041 Uiso 1 1 calc R . . . .
C11 C 0.5932(4) 1.0660(4) 0.2430(2) 0.0320(12) Uani 1 1 d . . . . .
H11 H 0.646855 1.068030 0.212549 0.038 Uiso 1 1 calc R . . . .
C12 C 0.4720(4) 0.8906(4) 0.4410(2) 0.0265(11) Uani 1 1 d . . . . .
H12A H 0.520853 0.902030 0.481890 0.032 Uiso 1 1 calc R . . . .
H12B H 0.413070 0.953228 0.435910 0.032 Uiso 1 1 calc R . . . .
C13 C 0.4078(4) 0.7771(4) 0.4426(2) 0.0229(11) Uani 1 1 d . . . . .
C14 C 0.3211(4) 0.7514(4) 0.3941(2) 0.0244(11) Uani 1 1 d . . . . .
C15 C 0.2514(4) 0.6506(4) 0.3933(2) 0.0253(11) Uani 1 1 d . . . . .
C16 C 0.2708(4) 0.5762(4) 0.4422(2) 0.0313(12) Uani 1 1 d . . . . .
H16 H 0.224983 0.508108 0.441712 0.038 Uiso 1 1 calc R . . . .
C17 C 0.3566(4) 0.5971(4) 0.4936(2) 0.0292(12) Uani 1 1 d . . . . .
C18 C 0.4262(4) 0.6984(4) 0.4945(2) 0.0284(12) Uani 1 1 d . . . . .
C19 C 0.5119(5) 0.7164(5) 0.5472(2) 0.0321(12) Uani 1 1 d . . . . .
H19 H 0.559574 0.783365 0.549212 0.039 Uiso 1 1 calc R . . . .
C20 C 0.5267(5) 0.6386(5) 0.5951(3) 0.0410(14) Uani 1 1 d . . . . .
H20 H 0.584983 0.651984 0.629776 0.049 Uiso 1 1 calc R . . . .
C21 C 0.4568(6) 0.5387(5) 0.5937(3) 0.0487(16) Uani 1 1 d . . . . .
H21 H 0.467320 0.485537 0.627433 0.058 Uiso 1 1 calc R . . . .
C22 C 0.3749(5) 0.5192(5) 0.5441(3) 0.0403(14) Uani 1 1 d . . . . .
H22 H 0.328506 0.451510 0.543246 0.048 Uiso 1 1 calc R . . . .
C23 C 0.1520(4) 0.6319(4) 0.3422(2) 0.0293(12) Uani 1 1 d . . . . .
C24 C 0.9033(4) 0.3734(4) 0.3704(2) 0.0302(12) Uani 1 1 d . . . . .
H24 H 0.977802 0.389066 0.393529 0.036 Uiso 1 1 calc R . . . .
C25 C 0.7496(4) 0.3824(4) 0.3019(2) 0.0307(12) Uani 1 1 d . . . . .
H25 H 0.695611 0.407128 0.267336 0.037 Uiso 1 1 calc R . . . .
C26 C 0.7314(4) 0.2947(5) 0.3404(2) 0.0326(13) Uani 1 1 d . . . . .
H26 H 0.664301 0.246019 0.337613 0.039 Uiso 1 1 calc R . . . .
C27 C 0.8500(4) 0.2126(4) 0.4373(2) 0.0270(11) Uani 1 1 d . . . . .
C28 C 0.9204(4) 0.2441(4) 0.4915(2) 0.0308(12) Uani 1 1 d . . . . .
H28 H 0.957696 0.317114 0.493846 0.037 Uiso 1 1 calc R . . . .
C29 C 0.9371(4) 0.1712(4) 0.5420(2) 0.0312(12) Uani 1 1 d . . . . .
H29 H 0.987050 0.193554 0.578634 0.037 Uiso 1 1 calc R . . . .
C30 C 0.8818(4) 0.0652(4) 0.5400(2) 0.0242(11) Uani 1 1 d . . . . .
C31 C 0.8105(4) 0.0330(4) 0.4863(2) 0.0311(12) Uani 1 1 d . . . . .
H31 H 0.771326 -0.039043 0.484564 0.037 Uiso 1 1 calc R . . . .
C32 C 0.7960(4) 0.1063(4) 0.4346(2) 0.0321(12) Uani 1 1 d . . . . .
H32 H 0.748547 0.083026 0.397342 0.039 Uiso 1 1 calc R . . . .
C33 C 0.9292(4) 0.0237(4) 0.6544(2) 0.0284(12) Uani 1 1 d . . . . .
H33 H 0.952836 0.099221 0.667033 0.034 Uiso 1 1 calc R . . . .
C34 C 0.8663(5) -0.1236(4) 0.5946(2) 0.0341(13) Uani 1 1 d . . . . .
H34 H 0.838415 -0.170148 0.559556 0.041 Uiso 1 1 calc R . . . .
C35 C 0.8867(5) -0.1567(5) 0.6555(2) 0.0358(13) Uani 1 1 d . . . . .
H35 H 0.875934 -0.232353 0.670349 0.043 Uiso 1 1 calc R . . . .

loop_
_atom_site_aniso_label
_atom_site_aniso_U_11
_atom_site_aniso_U_22
_atom_site_aniso_U_33
_atom_site_aniso_U_23
_atom_site_aniso_U_13
_atom_site_aniso_U_12
Co1 0.0244(4) 0.0270(4) 0.0293(4) -0.0005(3) 0.0020(3) 0.0004(3)
O1 0.0254(19) 0.038(2) 0.045(2) -0.0012(19) 0.0092(17) 0.0054(16)
O2 0.0276(19) 0.0286(19) 0.036(2) 0.0007(17) -0.0068(16) 0.0050(15)
O3 0.0280(19) 0.0278(19) 0.034(2) 0.0010(17) 0.0006(15) 0.0023(15)
O4 0.0261(19) 0.031(2) 0.038(2) 0.0038(17) -0.0055(15) -0.0049(16)
O5 0.028(2) 0.039(2) 0.039(2) 0.0020(19) -0.0051(16) -0.0038(17)
O6 0.0255(19) 0.031(2) 0.050(2) -0.0047(18) 0.0006(16) -0.0082(16)
N1 0.024(2) 0.027(2) 0.032(2) -0.003(2) 0.0011(18) 0.0005(18)
N2 0.018(2) 0.028(2) 0.026(2) 0.0024(19) 0.0002(17) -0.0049(17)
N3 0.026(2) 0.028(2) 0.026(2) -0.0023(19) 0.0039(17) 0.0005(18)
N4 0.029(2) 0.030(2) 0.029(2) -0.002(2) 0.0036(18) 0.0020(19)
C1 0.024(3) 0.022(3) 0.040(3) -0.009(3) 0.000(2) -0.009(2)
C2 0.021(2) 0.024(3) 0.028(3) -0.007(2) 0.000(2) -0.001(2)
C3 0.022(2) 0.033(3) 0.027(3) -0.007(2) 0.001(2) -0.007(2)
C4 0.020(2) 0.023(3) 0.028(3) -0.005(2) -0.005(2) -0.004(2)
C5 0.016(2) 0.024(3) 0.026(3) -0.009(2) -0.0043(19) -0.0017(19)
C6 0.021(2) 0.022(3) 0.022(3) -0.006(2) -0.0016(19) -0.003(2)
C7 0.025(3) 0.020(3) 0.025(3) -0.004(2) -0.004(2) -0.003(2)
C8 0.029(3) 0.026(3) 0.029(3) -0.004(2) 0.000(2) 0.001(2)
C9 0.025(3) 0.027(3) 0.039(3) -0.002(3) -0.005(2) -0.001(2)
C10 0.039(3) 0.026(3) 0.035(3) 0.003(2) -0.007(2) -0.001(2)
C11 0.032(3) 0.032(3) 0.031(3) -0.001(3) 0.001(2) -0.009(2)
C12 0.029(3) 0.026(3) 0.024(3) -0.003(2) 0.001(2) -0.001(2)
C13 0.021(2) 0.023(3) 0.025(3) -0.005(2) 0.0024(19) 0.001(2)
C14 0.022(2) 0.026(3) 0.025(3) -0.001(2) 0.002(2) 0.005(2)
C15 0.020(2) 0.026(3) 0.029(3) -0.004(2) 0.001(2) -0.001(2)
C16 0.029(3) 0.027(3) 0.038(3) 0.001(3) 0.005(2) 0.001(2)
C17 0.034(3) 0.027(3) 0.029(3) 0.002(2) 0.012(2) 0.003(2)
C18 0.023(3) 0.034(3) 0.028(3) -0.005(2) 0.005(2) 0.005(2)
C19 0.040(3) 0.034(3) 0.022(3) -0.005(2) 0.004(2) 0.004(2)
C20 0.048(4) 0.043(3) 0.030(3) 0.000(3) -0.003(3) 0.010(3)
C21 0.065(4) 0.050(4) 0.031(3) 0.013(3) 0.004(3) 0.016(3)
C22 0.052(4) 0.031(3) 0.039(3) 0.005(3) 0.010(3) -0.001(3)
C23 0.021(3) 0.032(3) 0.036(3) -0.009(3) 0.008(2) 0.002(2)
C24 0.025(3) 0.030(3) 0.033(3) 0.002(2) -0.004(2) -0.004(2)
C25 0.026(3) 0.031(3) 0.033(3) -0.002(3) -0.003(2) 0.001(2)
C26 0.021(3) 0.038(3) 0.037(3) -0.003(3) -0.005(2) -0.004(2)
C27 0.021(3) 0.031(3) 0.030(3) 0.004(2) 0.004(2) 0.000(2)
C28 0.029(3) 0.031(3) 0.032(3) -0.001(2) -0.001(2) -0.013(2)
C29 0.031(3) 0.036(3) 0.025(3) -0.002(2) -0.002(2) -0.005(2)
C30 0.022(2) 0.026(3) 0.025(3) 0.000(2) 0.0040(19) 0.002(2)
C31 0.036(3) 0.029(3) 0.028(3) -0.002(2) 0.002(2) -0.006(2)
C32 0.031(3) 0.032(3) 0.031(3) -0.007(3) -0.004(2) -0.008(2)
C33 0.031(3) 0.025(3) 0.029(3) 0.001(2) 0.004(2) -0.002(2)
C34 0.042(3) 0.028(3) 0.034(3) -0.006(3) 0.011(2) -0.005(2)
C35 0.052(4) 0.026(3) 0.032(3) -0.001(3) 0.011(3) -0.001(3)

loop_
_atom_type_symbol
_atom_type_description
_atom_type_scat_dispersion_real
_atom_type_scat_dispersion_imag
_atom_type_scat_source
C C 0.0033 0.0016 'International Tables Vol C Tables 4.2.6.8 and 6.1.1.4'
H H 0.0000 0.0000 'International Tables Vol C Tables 4.2.6.8 and 6.1.1.4'
Co Co 0.3494 0.9721 'International Tables Vol C Tables 4.2.6.8 and 6.1.1.4'
N N 0.0061 0.0033 'International Tables Vol C Tables 4.2.6.8 and 6.1.1.4'
O O 0.0106 0.0060 'International Tables Vol C Tables 4.2.6.8 and 6.1.1.4'

loop_
_geom_angle_atom_site_label_1
_geom_angle_atom_site_label_2
_geom_angle_atom_site_label_3
_geom_angle
_geom_angle_site_symmetry_1
_geom_angle_site_symmetry_3
O1 Co1 N1 113.48(15) . .
O1 Co1 N4 95.03(16) . 4_565
O6 Co1 O1 121.27(15) 1_655 .
O6 Co1 N1 93.84(15) 1_655 .
O6 Co1 N4 124.98(16) 1_655 4_565
N4 Co1 N1 108.74(16) 4_565 .
C1 O1 Co1 115.9(3) . .
C7 O3 H3 103.8 . .
C14 O4 H4 92.4 . .
C23 O6 Co1 105.7(3) . 1_455
C24 N1 Co1 121.7(3) . .
C24 N1 C25 105.6(4) . .
C25 N1 Co1 132.5(3) . .
C24 N2 C26 106.5(4) . .
C24 N2 C27 126.3(4) . .
C26 N2 C27 127.3(4) . .
C33 N3 C30 126.7(4) . .
C33 N3 C34 107.2(4) . .
C34 N3 C30 126.0(4) . .
C33 N4 Co1 130.7(3) . 4_566
C33 N4 C35 105.7(4) . .
C35 N4 Co1 122.8(3) . 4_566
O1 C1 C2 117.6(5) . .
O2 C1 O1 123.1(5) . .
O2 C1 C2 119.3(5) . .
C3 C2 C1 120.7(5) . .
C3 C2 C7 118.7(4) . .
C7 C2 C1 120.4(4) . .
C2 C3 H3A 119.5 . .
C2 C3 C4 121.0(5) . .
C4 C3 H3A 119.5 . .
C3 C4 C5 119.1(4) . .
C11 C4 C3 120.8(5) . .
C11 C4 C5 120.1(4) . .
C4 C5 C6 119.5(4) . .
C8 C5 C4 116.7(4) . .
C8 C5 C6 123.8(5) . .
C5 C6 C12 123.4(4) . .
C7 C6 C5 118.2(4) . .
C7 C6 C12 118.4(4) . .
O3 C7 C2 119.4(4) . .
O3 C7 C6 117.6(4) . .
C6 C7 C2 123.0(4) . .
C5 C8 H8 119.2 . .
C9 C8 C5 121.5(5) . .
C9 C8 H8 119.2 . .
C8 C9 H9 119.3 . .
C8 C9 C10 121.3(5) . .
C10 C9 H9 119.3 . .
C9 C10 H10 120.4 . .
C11 C10 C9 119.1(5) . .
C11 C10 H10 120.4 . .
C4 C11 H11 119.4 . .
C10 C11 C4 121.2(5) . .
C10 C11 H11 119.4 . .
C6 C12 H12A 108.7 . .
C6 C12 H12B 108.7 . .
H12A C12 H12B 107.6 . .
C13 C12 C6 114.2(4) . .
C13 C12 H12A 108.7 . .
C13 C12 H12B 108.7 . .
C14 C13 C12 118.6(4) . .
C14 C13 C18 118.0(4) . .
C18 C13 C12 123.2(4) . .
O4 C14 C13 117.3(4) . .
O4 C14 C15 119.9(4) . .
C13 C14 C15 122.7(4) . .
C14 C15 C23 120.4(4) . .
C16 C15 C14 118.6(4) . .
C16 C15 C23 120.8(5) . .
C15 C16 H16 119.1 . .
C15 C16 C17 121.9(5) . .
C17 C16 H16 119.1 . .
C16 C17 C18 119.4(5) . .
C16 C17 C22 121.1(5) . .
C22 C17 C18 119.5(5) . .
C17 C18 C13 119.3(4) . .
C19 C18 C13 123.0(5) . .
C19 C18 C17 117.7(5) . .
C18 C19 H19 119.6 . .
C20 C19 C18 120.9(5) . .
C20 C19 H19 119.6 . .
C19 C20 H20 119.5 . .
C19 C20 C21 120.9(5) . .
C21 C20 H20 119.5 . .
C20 C21 H21 120.2 . .
C22 C21 C20 119.5(5) . .
C22 C21 H21 120.2 . .
C17 C22 H22 119.2 . .
C21 C22 C17 121.5(5) . .
C21 C22 H22 119.2 . .
O5 C23 O6 120.8(5) . .
O5 C23 C15 121.1(5) . .
O6 C23 C15 118.0(5) . .
N1 C24 N2 111.7(4) . .
N1 C24 H24 124.1 . .
N2 C24 H24 124.1 . .
N1 C25 H25 125.1 . .
C26 C25 N1 109.7(4) . .
C26 C25 H25 125.1 . .
N2 C26 H26 126.8 . .
C25 C26 N2 106.4(4) . .
C25 C26 H26 126.8 . .
C28 C27 N2 121.0(4) . .
C32 C27 N2 120.0(4) . .
C32 C27 C28 119.0(5) . .
C27 C28 H28 119.6 . .
C29 C28 C27 120.8(5) . .
C29 C28 H28 119.6 . .
C28 C29 H29 119.7 . .
C28 C29 C30 120.5(4) . .
C30 C29 H29 119.7 . .
C29 C30 N3 120.3(4) . .
C31 C30 N3 120.3(4) . .
C31 C30 C29 119.3(5) . .
C30 C31 H31 120.0 . .
C30 C31 C32 120.0(5) . .
C32 C31 H31 120.0 . .
C27 C32 C31 120.5(5) . .
C27 C32 H32 119.8 . .
C31 C32 H32 119.8 . .
N3 C33 H33 124.4 . .
N4 C33 N3 111.3(4) . .
N4 C33 H33 124.4 . .
N3 C34 H34 127.1 . .
C35 C34 N3 105.9(5) . .
C35 C34 H34 127.1 . .
N4 C35 H35 125.0 . .
C34 C35 N4 109.9(5) . .
C34 C35 H35 125.0 . .

loop_
_geom_bond_atom_site_label_1
_geom_bond_atom_site_label_2
_geom_bond_distance
_geom_bond_site_symmetry_2
Co1 O1 1.978(3) .
Co1 O6 1.974(3) 1_655
Co1 N1 2.038(4) .
Co1 N4 2.034(4) 4_565
O1 C1 1.272(6) .
O2 C1 1.262(6) .
O3 H3 0.8400 .
O3 C7 1.368(5) .
O4 H4 0.8400 .
O4 C14 1.373(5) .
O5 C23 1.254(6) .
O6 C23 1.282(6) .
N1 C24 1.318(6) .
N1 C25 1.384(6) .
N2 C24 1.349(6) .
N2 C26 1.391(6) .
N2 C27 1.432(6) .
N3 C30 1.432(6) .
N3 C33 1.362(6) .
N3 C34 1.384(6) .
N4 C33 1.315(6) .
N4 C35 1.392(6) .
C1 C2 1.498(7) .
C2 C3 1.374(7) .
C2 C7 1.415(6) .
C3 H3A 0.9500 .
C3 C4 1.421(6) .
C4 C5 1.429(6) .
C4 C11 1.420(7) .
C5 C6 1.432(6) .
C5 C8 1.423(6) .
C6 C7 1.376(6) .
C6 C12 1.518(6) .
C8 H8 0.9500 .
C8 C9 1.365(7) .
C9 H9 0.9500 .
C9 C10 1.408(7) .
C10 H10 0.9500 .
C10 C11 1.360(7) .
C11 H11 0.9500 .
C12 H12A 0.9900 .
C12 H12B 0.9900 .
C12 C13 1.515(6) .
C13 C14 1.379(6) .
C13 C18 1.439(7) .
C14 C15 1.419(6) .
C15 C16 1.359(7) .
C15 C23 1.497(6) .
C16 H16 0.9500 .
C16 C17 1.405(7) .
C17 C18 1.422(7) .
C17 C22 1.411(7) .
C18 C19 1.420(6) .
C19 H19 0.9500 .
C19 C20 1.364(7) .
C20 H20 0.9500 .
C20 C21 1.411(8) .
C21 H21 0.9500 .
C21 C22 1.348(7) .
C22 H22 0.9500 .
C24 H24 0.9500 .
C25 H25 0.9500 .
C25 C26 1.346(7) .
C26 H26 0.9500 .
C27 C28 1.382(6) .
C27 C32 1.382(7) .
C28 H28 0.9500 .
C28 C29 1.372(7) .
C29 H29 0.9500 .
C29 C30 1.386(7) .
C30 C31 1.381(6) .
C31 H31 0.9500 .
C31 C32 1.394(7) .
C32 H32 0.9500 .
C33 H33 0.9500 .
C34 H34 0.9500 .
C34 C35 1.356(7) .
C35 H35 0.9500 .

loop_
_geom_torsion_atom_site_label_1
_geom_torsion_atom_site_label_2
_geom_torsion_atom_site_label_3
_geom_torsion_atom_site_label_4
_geom_torsion
_geom_torsion_site_symmetry_1
_geom_torsion_site_symmetry_2
_geom_torsion_site_symmetry_3
_geom_torsion_site_symmetry_4
Co1 O1 C1 O2 14.2(6) . . . .
Co1 O1 C1 C2 -164.9(3) . . . .
Co1 O6 C23 O5 -15.1(6) 1_455 . . .
Co1 O6 C23 C15 162.0(3) 1_455 . . .
Co1 N1 C24 N2 176.7(3) . . . .
Co1 N1 C25 C26 -176.5(4) . . . .
Co1 N4 C33 N3 -170.2(3) 4_566 . . .
Co1 N4 C35 C34 170.6(3) 4_566 . . .
O1 C1 C2 C3 -11.5(7) . . . .
O1 C1 C2 C7 163.4(4) . . . .
O2 C1 C2 C3 169.4(4) . . . .
O2 C1 C2 C7 -15.7(7) . . . .
O4 C14 C15 C16 -178.4(4) . . . .
O4 C14 C15 C23 -3.6(7) . . . .
N1 C25 C26 N2 1.4(6) . . . .
N2 C27 C28 C29 178.5(5) . . . .
N2 C27 C32 C31 -177.1(5) . . . .
N3 C30 C31 C32 178.3(4) . . . .
N3 C34 C35 N4 0.8(6) . . . .
C1 C2 C3 C4 174.7(4) . . . .
C1 C2 C7 O3 12.6(6) . . . .
C1 C2 C7 C6 -168.2(4) . . . .
C2 C3 C4 C5 -5.5(7) . . . .
C2 C3 C4 C11 175.0(4) . . . .
C3 C2 C7 O3 -172.4(4) . . . .
C3 C2 C7 C6 6.9(7) . . . .
C3 C4 C5 C6 5.2(6) . . . .
C3 C4 C5 C8 -176.8(4) . . . .
C3 C4 C11 C10 178.9(4) . . . .
C4 C5 C6 C7 0.9(6) . . . .
C4 C5 C6 C12 179.5(4) . . . .
C4 C5 C8 C9 -2.3(7) . . . .
C5 C4 C11 C10 -0.7(7) . . . .
C5 C6 C7 O3 172.2(4) . . . .
C5 C6 C7 C2 -7.1(7) . . . .
C5 C6 C12 C13 114.3(5) . . . .
C5 C8 C9 C10 -0.4(7) . . . .
C6 C5 C8 C9 175.7(4) . . . .
C6 C12 C13 C14 -68.1(6) . . . .
C6 C12 C13 C18 117.1(5) . . . .
C7 C2 C3 C4 -0.3(7) . . . .
C7 C6 C12 C13 -67.1(5) . . . .
C8 C5 C6 C7 -177.0(4) . . . .
C8 C5 C6 C12 1.6(7) . . . .
C8 C9 C10 C11 2.6(7) . . . .
C9 C10 C11 C4 -2.0(7) . . . .
C11 C4 C5 C6 -175.3(4) . . . .
C11 C4 C5 C8 2.8(6) . . . .
C12 C6 C7 O3 -6.5(6) . . . .
C12 C6 C7 C2 174.3(4) . . . .
C12 C13 C14 O4 2.5(6) . . . .
C12 C13 C14 C15 -176.1(4) . . . .
C12 C13 C18 C17 176.0(4) . . . .
C12 C13 C18 C19 -4.5(7) . . . .
C13 C14 C15 C16 0.1(7) . . . .
C13 C14 C15 C23 174.9(4) . . . .
C13 C18 C19 C20 -179.3(5) . . . .
C14 C13 C18 C17 1.2(7) . . . .
C14 C13 C18 C19 -179.3(5) . . . .
C14 C15 C16 C17 0.7(7) . . . .
C14 C15 C23 O5 -2.2(7) . . . .
C14 C15 C23 O6 -179.3(4) . . . .
C15 C16 C17 C18 -0.5(8) . . . .
C15 C16 C17 C22 179.6(5) . . . .
C16 C15 C23 O5 172.5(5) . . . .
C16 C15 C23 O6 -4.5(7) . . . .
C16 C17 C18 C13 -0.5(7) . . . .
C16 C17 C18 C19 180.0(5) . . . .
C16 C17 C22 C21 -179.8(5) . . . .
C17 C18 C19 C20 0.2(7) . . . .
C18 C13 C14 O4 177.6(4) . . . .
C18 C13 C14 C15 -1.0(7) . . . .
C18 C17 C22 C21 0.3(8) . . . .
C18 C19 C20 C21 -0.4(8) . . . .
C19 C20 C21 C22 0.6(9) . . . .
C20 C21 C22 C17 -0.5(9) . . . .
C22 C17 C18 C13 179.5(5) . . . .
C22 C17 C18 C19 -0.1(7) . . . .
C23 C15 C16 C17 -174.2(5) . . . .
C24 N1 C25 C26 -1.5(6) . . . .
C24 N2 C26 C25 -0.8(6) . . . .
C24 N2 C27 C28 27.0(7) . . . .
C24 N2 C27 C32 -154.8(5) . . . .
C25 N1 C24 N2 0.9(6) . . . .
C26 N2 C24 N1 -0.1(6) . . . .
C26 N2 C27 C28 -151.2(5) . . . .
C26 N2 C27 C32 27.0(7) . . . .
C27 N2 C24 N1 -178.6(4) . . . .
C27 N2 C26 C25 177.7(5) . . . .
C27 C28 C29 C30 -1.2(8) . . . .
C28 C27 C32 C31 1.2(8) . . . .
C28 C29 C30 N3 -176.8(5) . . . .
C28 C29 C30 C31 0.7(8) . . . .
C29 C30 C31 C32 0.8(8) . . . .
C30 N3 C33 N4 176.5(4) . . . .
C30 N3 C34 C35 -176.9(4) . . . .
C30 C31 C32 C27 -1.7(8) . . . .
C32 C27 C28 C29 0.3(8) . . . .
C33 N3 C30 C29 19.5(7) . . . .
C33 N3 C30 C31 -158.0(5) . . . .
C33 N3 C34 C35 -0.8(6) . . . .
C33 N4 C35 C34 -0.5(6) . . . .
C34 N3 C30 C29 -165.2(5) . . . .
C34 N3 C30 C31 17.3(7) . . . .
C34 N3 C33 N4 0.5(6) . . . .
C35 N4 C33 N3 0.0(6) . . . .
